data_7713381
loop_
_publ_author_name
'Gioftsidou, Dimitra K.'
'Landrou, Georgios'
'Tzatza, Charikleia'
'Hatzidimitriou, Antonios'
'Orfanos, Emmanouil'
'Charalambidis, Georgios'
'Ladomenou, Kalliopi'
'Coutsolelos, Athanassios G.'
'Angaridis, Panagiotis A.'

_publ_section_title
;
 Light-induced hydrogen production from water using nickel(II) catalysts
 and N-doped carbon-dot photosensitizers: catalytic efficiency enhancement
 by increase of catalyst nuclearity.
;
_journal_name_full 'Dalton transactions (Cambridge, England : 2003)'
_journal_paper_doi 10.1039/d3dt01052j
_journal_year 2023
_chemical_formula_moiety 'C20 H14 N6 Ni1 S2'
_chemical_formula_sum 'C20 H14 N6 Ni S2'
_chemical_formula_weight 461.21
_space_group_IT_number 14
_space_group_name_Hall '-P 2ybc'
_space_group_name_H-M_alt 'P 1 21/c 1'
_symmetry_cell_setting monoclinic
_symmetry_space_group_name_H-M 'P 1 21/c 1'
_atom_sites_solution_hydrogens difmap
_atom_sites_solution_primary other
_audit_update_record
;
2022-11-08 deposited with the CCDC.	2023-06-23 downloaded from the CCDC.
;
_cell_angle_alpha 90
_cell_angle_beta 105.951(5)
_cell_angle_gamma 90
_cell_formula_units_Z 4
_cell_length_a 13.2078(17)
_cell_length_b 10.4518(14)
_cell_length_c 14.7158(19)
_cell_measurement_reflns_used 348
_cell_measurement_temperature 295
_cell_measurement_theta_max 20
_cell_measurement_theta_min 10
_cell_volume 1953.2(4)
_computing_cell_refinement 'Apex2 (Bruker AXS, 2006)'
_computing_data_collection 'Apex2 (Bruker AXS, 2006)'
_computing_data_reduction 'Apex2 (Bruker AXS, 2006)'
_computing_molecular_graphics 'CAMERON (Watkin et al., 1996)'
_computing_publication_material 'CRYSTALS (Betteridge et al., 2003)'
_computing_structure_refinement 'CRYSTALS (Betteridge et al., 2003)'
_computing_structure_solution 'Superflip (Palatinus & Chapuis, 2007)'
_diffrn_ambient_temperature 295
_diffrn_measured_fraction_theta_full 0.995
_diffrn_measured_fraction_theta_max 0.982
_diffrn_measurement_device Area
_diffrn_measurement_device_type 'Bruker Kappa Apex2'
_diffrn_measurement_method '\f & \w scans'
_diffrn_radiation_monochromator graphite
_diffrn_radiation_type 'Mo K\a'
_diffrn_radiation_wavelength 0.71073
_diffrn_reflns_av_R_equivalents 0.059
_diffrn_reflns_limit_h_max 14
_diffrn_reflns_limit_h_min -16
_diffrn_reflns_limit_k_max 12
_diffrn_reflns_limit_k_min -12
_diffrn_reflns_limit_l_max 15
_diffrn_reflns_limit_l_min -17
_diffrn_reflns_number 21648
_diffrn_reflns_theta_full 25.075
_diffrn_reflns_theta_max 25.850
_diffrn_reflns_theta_min 1.604
_diffrn_standards_number 0
_exptl_absorpt_coefficient_mu 1.227
_exptl_absorpt_correction_T_max 0.80
_exptl_absorpt_correction_T_min 0.74
_exptl_absorpt_correction_type numerical
_exptl_absorpt_process_details
; 
 Analytical Absorption (De Meulenaer & Tompa, 1965) 
;
_exptl_crystal_colour brown
_exptl_crystal_density_diffrn 1.568
_exptl_crystal_density_method 'not measured'
_exptl_crystal_description prism
_exptl_crystal_F_000 944
_exptl_crystal_size_max 0.320
_exptl_crystal_size_mid 0.240
_exptl_crystal_size_min 0.180
_refine_diff_density_max 1.12
_refine_diff_density_min -0.58
_refine_ls_extinction_method None
_refine_ls_goodness_of_fit_ref 1.0000
_refine_ls_hydrogen_treatment constr
_refine_ls_matrix_type full
_refine_ls_number_parameters 262
_refine_ls_number_reflns 2633
_refine_ls_number_restraints 0
_refine_ls_R_factor_all 0.0784
_refine_ls_R_factor_gt 0.0491
_refine_ls_shift/su_max 0.0003634
_refine_ls_shift/su_mean 0.0000149
_refine_ls_structure_factor_coef Fsqd
_refine_ls_weighting_details
;
 Method, part 1, Chebychev polynomial, (Watkin, 1994, Prince, 1982) 
 [weight] = 1.0/[A~0~*T~0~(x)+A~1~*T~1~(x) ... +A~n-1~]*T~n-1~(x)] 
 where A~i~ are the Chebychev coefficients listed below and x= Fcalc/Fmax 
 Method = Robust Weighting (Prince, 1982) 
 W = [weight] * [1-(deltaF/6*sigmaF)^2^]^2^ 
 A~i~ are: 
 3.73 4.60 1.54 
;
_refine_ls_weighting_scheme calc
_refine_ls_wR_factor_all 0.1106
_refine_ls_wR_factor_gt 0.1015
_refine_ls_wR_factor_ref 0.1015
_reflns_limit_h_max 15
_reflns_limit_h_min -16
_reflns_limit_k_max 12
_reflns_limit_k_min 0
_reflns_limit_l_max 17
_reflns_limit_l_min 0
_reflns_number_gt 2633
_reflns_number_total 3712
_reflns_threshold_expression I>2.0\s(I)
_oxford_diffrn_Wilson_B_factor 2.90
_oxford_diffrn_Wilson_scale 60.39
_oxford_refine_ls_r_factor_ref 0.0491
_oxford_refine_ls_scale 0.14224(7)
_oxford_reflns_number_all 3699
_oxford_reflns_threshold_expression_ref I>2.0\s(I)
_cod_data_source_file d3dt01052j2.cif
_cod_data_source_block I
_cod_depositor_comments
;
The following automatic conversions were performed:

data item '_atom_sites_solution_primary' value 'Other' was changed to
'other' in accordance with the
/home/data/users/saulius/crontab/automatic-downloads/rss-feeds/RSC/lib/dictionaries/cif_core.dic
dictionary named 'cif_core.dic' version 2.4.2 last updated on
2011-04-26.

Automatic conversion script
Id: cif_fix_values 8170 2020-07-09 18:12:32Z antanas 
;
_cod_original_sg_symbol_H-M 'P 1 21/c 1 '
_cod_original_formula_sum 'C20 H14 N6 Ni1 S2'
_cod_database_code 7713381

loop_
_symmetry_equiv_pos_as_xyz
x,y,z
-x,-y,-z
-x,y+1/2,-z+1/2
x,-y+1/2,z+1/2

loop_
_atom_site_label
_atom_site_type_symbol
_atom_site_fract_x
_atom_site_fract_y
_atom_site_fract_z
_atom_site_U_iso_or_equiv
_atom_site_occupancy
_atom_site_adp_type
_atom_site_refinement_flags_posn
_atom_site_refinement_flags_adp
_atom_site_refinement_flags_occupancy
_atom_site_disorder_assembly
_atom_site_disorder_group
_atom_site_attached_hydrogens
Ni1 Ni 0.26836(4) 0.53441(6) 0.23720(4) 0.0359 1.0000 Uani . . . . . .
S1 S 0.22918(11) 0.74488(13) 0.16011(10) 0.0466 1.0000 Uani . . . . . .
S2 S 0.23631(10) 0.31230(13) 0.28561(9) 0.0459 1.0000 Uani . . . . . .
N1 N 0.1882(3) 0.5156(4) 0.0963(3) 0.0366 1.0000 Uani . . . . . .
N2 N 0.1295(4) 0.6773(5) -0.0194(4) 0.0697 1.0000 Uani . . . . . .
N3 N 0.1363(3) 0.5233(4) 0.2854(3) 0.0379 1.0000 Uani . . . . . .
N4 N 0.0769(4) 0.3522(5) 0.3631(4) 0.0602 1.0000 Uani . . . . . .
N5 N 0.4180(3) 0.5143(4) 0.2150(3) 0.0358 1.0000 Uani . . . . . .
N6 N 0.3640(3) 0.5999(4) 0.3663(3) 0.0349 1.0000 Uani . . . . . .
C1 C 0.1766(4) 0.6395(5) 0.0686(3) 0.0408 1.0000 Uani . . . . . .
C2 C 0.1526(4) 0.4258(5) 0.0321(4) 0.0523 1.0000 Uani . . . . . .
C3 C 0.1045(5) 0.4565(7) -0.0603(4) 0.0709 1.0000 Uani . . . . . .
C4 C 0.0953(6) 0.5837(7) -0.0813(5) 0.0835 1.0000 Uani . . . . . .
C5 C 0.1402(4) 0.4010(5) 0.3151(3) 0.0398 1.0000 Uani . . . . . .
C6 C 0.0630(4) 0.6001(5) 0.3011(4) 0.0490 1.0000 Uani . . . . . .
C7 C -0.0073(4) 0.5564(7) 0.3474(5) 0.0674 1.0000 Uani . . . . . .
C8 C 0.0048(5) 0.4333(7) 0.3786(5) 0.0720 1.0000 Uani . . . . . .
C9 C 0.4432(4) 0.4691(5) 0.1402(4) 0.0487 1.0000 Uani . . . . . .
C10 C 0.5465(4) 0.4620(6) 0.1347(4) 0.0503 1.0000 Uani . . . . . .
C11 C 0.6264(4) 0.5039(5) 0.2087(4) 0.0494 1.0000 Uani . . . . . .
C12 C 0.6030(4) 0.5518(5) 0.2894(3) 0.0396 1.0000 Uani . . . . . .
C13 C 0.6810(4) 0.5966(5) 0.3708(4) 0.0489 1.0000 Uani . . . . . .
C14 C 0.6541(4) 0.6418(5) 0.4466(4) 0.0463 1.0000 Uani . . . . . .
C15 C 0.5463(4) 0.6457(5) 0.4485(3) 0.0378 1.0000 Uani . . . . . .
C16 C 0.5141(4) 0.6906(5) 0.5261(3) 0.0434 1.0000 Uani . . . . . .
C17 C 0.4104(4) 0.6898(5) 0.5211(4) 0.0451 1.0000 Uani . . . . . .
C18 C 0.3373(4) 0.6444(5) 0.4409(3) 0.0414 1.0000 Uani . . . . . .
C19 C 0.4966(3) 0.5544(4) 0.2890(3) 0.0343 1.0000 Uani . . . . . .
C20 C 0.4673(3) 0.6020(4) 0.3699(3) 0.0327 1.0000 Uani . . . . . .
H21 H 0.1605 0.3384 0.0504 0.0627 1.0000 Uiso R . . . . .
H31 H 0.0790 0.3927 -0.1071 0.0851 1.0000 Uiso R . . . . .
H41 H 0.0621 0.6072 -0.1449 0.1005 1.0000 Uiso R . . . . .
H61 H 0.0590 0.6864 0.2799 0.0588 1.0000 Uiso R . . . . .
H71 H -0.0617 0.6095 0.3572 0.0809 1.0000 Uiso R . . . . .
H81 H -0.0409 0.4028 0.4137 0.0867 1.0000 Uiso R . . . . .
H91 H 0.3883 0.4400 0.0880 0.0584 1.0000 Uiso R . . . . .
H101 H 0.5613 0.4284 0.0797 0.0605 1.0000 Uiso R . . . . .
H111 H 0.6972 0.5006 0.2055 0.0594 1.0000 Uiso R . . . . .
H131 H 0.7532 0.5945 0.3715 0.0587 1.0000 Uiso R . . . . .
H141 H 0.7075 0.6716 0.4997 0.0557 1.0000 Uiso R . . . . .
H161 H 0.5643 0.7211 0.5812 0.0520 1.0000 Uiso R . . . . .
H171 H 0.3874 0.7206 0.5729 0.0541 1.0000 Uiso R . . . . .
H181 H 0.2649 0.6450 0.4395 0.0497 1.0000 Uiso R . . . . .

loop_
_atom_site_aniso_label
_atom_site_aniso_U_11
_atom_site_aniso_U_22
_atom_site_aniso_U_33
_atom_site_aniso_U_23
_atom_site_aniso_U_13
_atom_site_aniso_U_12
Ni1 0.0323(3) 0.0377(3) 0.0373(3) -0.0027(3) 0.0092(2) 0.0000(3)
S1 0.0515(7) 0.0367(7) 0.0526(8) -0.0014(6) 0.0159(6) -0.0054(6)
S2 0.0494(7) 0.0383(7) 0.0489(7) -0.0015(5) 0.0118(6) 0.0054(6)
N1 0.0335(19) 0.036(2) 0.039(2) 0.0014(17) 0.0082(16) 0.0012(17)
N2 0.088(4) 0.054(3) 0.053(3) 0.014(2) -0.005(3) -0.013(3)
N3 0.0317(19) 0.037(2) 0.043(2) -0.0024(19) 0.0069(16) 0.0005(17)
N4 0.070(3) 0.050(3) 0.070(3) 0.000(3) 0.036(3) -0.018(3)
N5 0.0336(19) 0.040(2) 0.036(2) -0.0045(17) 0.0137(16) 0.0025(16)
N6 0.0308(19) 0.035(2) 0.038(2) -0.0011(17) 0.0090(16) 0.0013(16)
C1 0.037(3) 0.037(3) 0.046(3) 0.004(2) 0.008(2) -0.006(2)
C2 0.052(3) 0.041(3) 0.058(3) -0.003(3) 0.005(3) -0.001(2)
C3 0.082(4) 0.068(4) 0.049(3) -0.011(3) -0.004(3) -0.007(4)
C4 0.115(6) 0.071(5) 0.046(4) 0.013(3) -0.009(4) -0.016(4)
C5 0.039(3) 0.040(3) 0.037(3) -0.004(2) 0.0054(19) -0.006(2)
C6 0.043(3) 0.041(3) 0.062(3) -0.007(3) 0.013(2) 0.000(2)
C7 0.043(3) 0.074(5) 0.095(5) -0.023(4) 0.034(3) -0.006(3)
C8 0.061(4) 0.078(5) 0.090(5) -0.018(4) 0.044(4) -0.028(4)
C9 0.055(3) 0.047(3) 0.045(3) -0.010(3) 0.017(2) 0.001(3)
C10 0.054(3) 0.054(3) 0.049(3) -0.004(3) 0.027(2) 0.005(3)
C11 0.042(3) 0.053(3) 0.061(3) 0.007(3) 0.029(2) 0.006(2)
C12 0.041(3) 0.034(3) 0.047(3) 0.008(2) 0.017(2) 0.001(2)
C13 0.037(3) 0.055(3) 0.059(3) 0.013(3) 0.018(2) -0.004(2)
C14 0.038(3) 0.052(3) 0.044(3) 0.007(2) 0.002(2) -0.010(2)
C15 0.040(2) 0.033(3) 0.040(3) 0.008(2) 0.009(2) -0.001(2)
C16 0.050(3) 0.042(3) 0.036(3) 0.000(2) 0.007(2) -0.003(2)
C17 0.056(3) 0.042(3) 0.040(3) -0.002(2) 0.019(2) 0.004(2)
C18 0.041(3) 0.042(3) 0.044(3) 0.001(2) 0.016(2) 0.002(2)
C19 0.038(2) 0.030(2) 0.037(2) 0.006(2) 0.0129(19) 0.0040(19)
C20 0.032(2) 0.026(2) 0.040(2) 0.0073(19) 0.0119(18) 0.0007(18)

loop_
_atom_type_symbol
_atom_type_scat_dispersion_real
_atom_type_scat_dispersion_imag
_atom_type_scat_Cromer_Mann_a1
_atom_type_scat_Cromer_Mann_b1
_atom_type_scat_Cromer_Mann_a2
_atom_type_scat_Cromer_Mann_b2
_atom_type_scat_Cromer_Mann_a3
_atom_type_scat_Cromer_Mann_b3
_atom_type_scat_Cromer_Mann_a4
_atom_type_scat_Cromer_Mann_b4
_atom_type_scat_Cromer_Mann_c
_atom_type_scat_source
C 0.0033 0.0016 2.3100 20.8439 1.0200 10.2075 1.5886 0.5687 0.8650 51.6512 0.2156 'International Tables Vol C 4.2.6.8 and 6.1.1.4'
H 0.0000 0.0000 0.4930 10.5109 0.3229 26.1257 0.1402 3.1424 0.0408 57.7998 0.0030 'International Tables Vol C 4.2.6.8 and 6.1.1.4'
N 0.0061 0.0033 12.2126 0.0057 3.1322 9.8933 2.0125 28.9975 1.1663 0.5826 -11.5290 'International Tables Vol C 4.2.6.8 and 6.1.1.4'
O 0.0106 0.0060 3.0485 13.2771 2.2868 5.7011 1.5463 0.3239 0.8670 32.9089 0.2508 'International Tables Vol C 4.2.6.8 and 6.1.1.4'
S 0.1246 0.1234 6.9053 1.4679 5.2034 22.2151 1.4379 0.2536 1.5863 56.1720 0.8669 'International Tables Vol C 4.2.6.8 and 6.1.1.4'
Ni 0.3393 1.1124 12.8376 3.8785 7.2920 0.2565 4.4438 12.1763 2.3800 66.3421 1.0341 'International Tables Vol C 4.2.6.8 and 6.1.1.4'

loop_
_geom_angle_atom_site_label_1
_geom_angle_site_symmetry_1
_geom_angle_atom_site_label_2
_geom_angle_site_symmetry_2
_geom_angle_atom_site_label_3
_geom_angle_site_symmetry_3
_geom_angle
_geom_angle_publ_flag
S1 . Ni1 . S2 . 158.47(5) yes
S1 . Ni1 . N1 . 68.73(11) yes
S2 . Ni1 . N1 . 96.76(12) yes
S1 . Ni1 . N3 . 96.80(12) yes
S2 . Ni1 . N3 . 67.87(12) yes
N1 . Ni1 . N3 . 95.25(15) yes
S1 . Ni1 . N5 . 96.06(12) yes
S2 . Ni1 . N5 . 101.04(12) yes
N1 . Ni1 . N5 . 94.57(15) yes
N3 . Ni1 . N5 . 165.99(16) yes
S1 . Ni1 . N6 . 97.13(11) yes
S2 . Ni1 . N6 . 98.80(11) yes
N1 . Ni1 . N6 . 164.10(15) yes
N3 . Ni1 . N6 . 93.59(15) yes
N5 . Ni1 . N6 . 79.31(14) yes
Ni1 . S1 . C1 . 77.21(17) yes
Ni1 . S2 . C5 . 76.48(17) yes
Ni1 . N1 . C1 . 101.3(3) yes
Ni1 . N1 . C2 . 140.3(4) yes
C1 . N1 . C2 . 118.4(4) yes
C1 . N2 . C4 . 115.3(5) yes
Ni1 . N3 . C5 . 101.8(3) yes
Ni1 . N3 . C6 . 138.9(4) yes
C5 . N3 . C6 . 118.9(4) yes
C5 . N4 . C8 . 115.3(5) yes
Ni1 . N5 . C9 . 128.9(3) yes
Ni1 . N5 . C19 . 113.1(3) yes
C9 . N5 . C19 . 118.0(4) yes
Ni1 . N6 . C18 . 129.6(3) yes
Ni1 . N6 . C20 . 113.2(3) yes
C18 . N6 . C20 . 117.2(4) yes
S1 . C1 . N1 . 112.8(3) yes
S1 . C1 . N2 . 123.2(4) yes
N1 . C1 . N2 . 124.0(5) yes
N1 . C2 . C3 . 121.3(5) yes
N1 . C2 . H21 . 119.4 no
C3 . C2 . H21 . 119.3 no
C2 . C3 . C4 . 116.1(6) yes
C2 . C3 . H31 . 121.9 no
C4 . C3 . H31 . 121.9 no
C3 . C4 . N2 . 124.8(6) yes
C3 . C4 . H41 . 117.6 no
N2 . C4 . H41 . 117.6 no
S2 . C5 . N3 . 113.2(4) yes
S2 . C5 . N4 . 122.8(4) yes
N3 . C5 . N4 . 124.0(5) yes
N3 . C6 . C7 . 120.7(6) yes
N3 . C6 . H61 . 119.7 no
C7 . C6 . H61 . 119.6 no
C6 . C7 . C8 . 116.8(6) yes
C6 . C7 . H71 . 121.6 no
C8 . C7 . H71 . 121.6 no
C7 . C8 . N4 . 124.3(6) yes
C7 . C8 . H81 . 117.8 no
N4 . C8 . H81 . 117.9 no
N5 . C9 . C10 . 122.9(5) yes
N5 . C9 . H91 . 118.5 no
C10 . C9 . H91 . 118.5 no
C9 . C10 . C11 . 119.5(5) yes
C9 . C10 . H101 . 120.3 no
C11 . C10 . H101 . 120.3 no
C10 . C11 . C12 . 119.4(5) yes
C10 . C11 . H111 . 120.3 no
C12 . C11 . H111 . 120.3 no
C11 . C12 . C13 . 123.6(5) yes
C11 . C12 . C19 . 117.3(5) yes
C13 . C12 . C19 . 119.2(4) yes
C12 . C13 . C14 . 121.1(5) yes
C12 . C13 . H131 . 119.5 no
C14 . C13 . H131 . 119.5 no
C13 . C14 . C15 . 121.2(5) yes
C13 . C14 . H141 . 119.4 no
C15 . C14 . H141 . 119.4 no
C14 . C15 . C16 . 123.4(4) yes
C14 . C15 . C20 . 119.5(4) yes
C16 . C15 . C20 . 117.1(4) yes
C15 . C16 . C17 . 118.9(4) yes
C15 . C16 . H161 . 120.6 no
C17 . C16 . H161 . 120.5 no
C16 . C17 . C18 . 120.4(5) yes
C16 . C17 . H171 . 119.8 no
C18 . C17 . H171 . 119.8 no
C17 . C18 . N6 . 122.9(5) yes
C17 . C18 . H181 . 118.5 no
N6 . C18 . H181 . 118.6 no
C12 . C19 . N5 . 123.0(4) yes
C12 . C19 . C20 . 120.0(4) yes
N5 . C19 . C20 . 117.0(4) yes
C19 . C20 . C15 . 119.1(4) yes
C19 . C20 . N6 . 117.4(4) yes
C15 . C20 . N6 . 123.5(4) yes

loop_
_geom_bond_atom_site_label_1
_geom_bond_site_symmetry_1
_geom_bond_atom_site_label_2
_geom_bond_site_symmetry_2
_geom_bond_distance
_geom_bond_publ_flag
Ni1 . S1 . 2.4640(15) yes
Ni1 . S2 . 2.4983(15) yes
Ni1 . N1 . 2.062(4) yes
Ni1 . N3 . 2.060(4) yes
Ni1 . N5 . 2.100(4) yes
Ni1 . N6 . 2.087(4) yes
S1 . C1 . 1.730(5) yes
S2 . C5 . 1.721(5) yes
N1 . C1 . 1.354(6) yes
N1 . C2 . 1.323(6) yes
N2 . C1 . 1.333(6) yes
N2 . C4 . 1.329(8) yes
N3 . C5 . 1.348(6) yes
N3 . C6 . 1.326(6) yes
N4 . C5 . 1.335(6) yes
N4 . C8 . 1.340(8) yes
N5 . C9 . 1.322(6) yes
N5 . C19 . 1.349(6) yes
N6 . C18 . 1.326(6) yes
N6 . C20 . 1.351(5) yes
C2 . C3 . 1.372(8) yes
C2 . H21 . 0.950 no
C3 . C4 . 1.363(9) yes
C3 . H31 . 0.950 no
C4 . H41 . 0.950 no
C6 . C7 . 1.372(8) yes
C6 . H61 . 0.950 no
C7 . C8 . 1.361(10) yes
C7 . H71 . 0.950 no
C8 . H81 . 0.950 no
C9 . C10 . 1.391(7) yes
C9 . H91 . 0.950 no
C10 . C11 . 1.363(7) yes
C10 . H101 . 0.950 no
C11 . C12 . 1.399(7) yes
C11 . H111 . 0.950 no
C12 . C13 . 1.428(7) yes
C12 . C19 . 1.404(6) yes
C13 . C14 . 1.345(7) yes
C13 . H131 . 0.950 no
C14 . C15 . 1.432(7) yes
C14 . H141 . 0.950 no
C15 . C16 . 1.405(7) yes
C15 . C20 . 1.404(6) yes
C16 . C17 . 1.351(7) yes
C16 . H161 . 0.950 no
C17 . C18 . 1.387(7) yes
C17 . H171 . 0.950 no
C18 . H181 . 0.950 no
C19 . C20 . 1.438(6) yes

loop_
_geom_hbond_atom_site_label_D
_geom_hbond_site_symmetry_D
_geom_hbond_atom_site_label_H
_geom_hbond_site_symmetry_H
_geom_hbond_atom_site_label_A
_geom_hbond_site_symmetry_A
_geom_hbond_angle_DHA
_geom_hbond_distance_DH
_geom_hbond_distance_HA
_geom_hbond_distance_DA
_geom_hbond_publ_flag
C3 . H31 . N4 4_554 143 0.95 2.60 3.404(8) yes
